data_7025695
loop_
_publ_author_name
'Das, Uttam K.'
'Bobak, Julia'
'Fowler, Candace'
'Hann, Sarah E.'
'Petten, Chad F.'
'Dawe, Louise N.'
'Decken, Andreas'
'Kerton, Francesca M.'
'Kozak, Christopher M.'

_publ_section_title
;
 Synthesis and structure of mono-, bi- and trimetallic
 amine-bis(phenolate) cobalt(II) complexes.
;
_journal_issue 23
_journal_name_full 'Dalton transactions (Cambridge, England : 2003)'
_journal_page_first 5462
_journal_page_last 5477
_journal_paper_doi 10.1039/c002843f
_journal_volume 39
_journal_year 2010
_chemical_formula_moiety 'C40 H66 Co N2 O2'
_chemical_formula_sum 'C40 H66 Co N2 O2'
_chemical_formula_weight 665.88
_space_group_IT_number 14
_symmetry_cell_setting monoclinic
_symmetry_Int_Tables_number 14
_symmetry_space_group_name_Hall '-P 2ybc'
_symmetry_space_group_name_H-M 'P 1 21/c 1'
_atom_sites_solution_hydrogens geom
_atom_sites_solution_primary direct
_atom_sites_solution_secondary difmap
_audit_creation_method SHELXL-97
_cell_angle_alpha 90.00
_cell_angle_beta 92.829(4)
_cell_angle_gamma 90.00
_cell_formula_units_Z 4
_cell_length_a 10.833(2)
_cell_length_b 30.704(7)
_cell_length_c 11.725(3)
_cell_measurement_reflns_used 8301
_cell_measurement_temperature 198(1)
_cell_measurement_theta_max 28.47
_cell_measurement_theta_min 2.19
_cell_volume 3895.2(15)
_computing_cell_refinement 'Bruker SMART'
_computing_data_collection 'Bruker SMART'
_computing_data_reduction 'Bruker SAINT'
_computing_molecular_graphics 'Bruker SHELXTL (Sheldrick, 2008)'
_computing_publication_material 'Bruker SHELXTL (Sheldrick, 2008)'
_computing_structure_refinement 'SHELXL-97 (Sheldrick, 2008)'
_computing_structure_solution 'SHELXS-97 (Sheldrick, 2008)'
_diffrn_ambient_temperature 198(1)
_diffrn_measured_fraction_theta_full 1.000
_diffrn_measured_fraction_theta_max 0.969
_diffrn_measurement_device_type 'Bruker AXS SMART1000/P4'
_diffrn_measurement_method 'phi and omega scans'
_diffrn_radiation_monochromator graphite
_diffrn_radiation_probe x-ray
_diffrn_radiation_type MoK\a
_diffrn_radiation_wavelength 0.71073
_diffrn_reflns_av_R_equivalents 0.0388
_diffrn_reflns_av_sigmaI/netI 0.0274
_diffrn_reflns_limit_h_max 14
_diffrn_reflns_limit_h_min -14
_diffrn_reflns_limit_k_max 39
_diffrn_reflns_limit_k_min -39
_diffrn_reflns_limit_l_max 14
_diffrn_reflns_limit_l_min 0
_diffrn_reflns_number 15018
_diffrn_reflns_theta_full 25.00
_diffrn_reflns_theta_max 27.50
_diffrn_reflns_theta_min 1.33
_diffrn_source 'fine-focus sealed tube'
_diffrn_source_type K760
_diffrn_standards_decay_% 0
_diffrn_standards_interval_count 0
_diffrn_standards_interval_time 0
_diffrn_standards_number 0
_exptl_absorpt_coefficient_mu 0.474
_exptl_absorpt_correction_T_max 0.8709
_exptl_absorpt_correction_T_min 0.7805
_exptl_absorpt_correction_type multi-scan
_exptl_absorpt_process_details 'SADABS (Sheldrick, 2004)'
_exptl_crystal_colour Green
_exptl_crystal_density_diffrn 1.136
_exptl_crystal_density_method 'not measured'
_exptl_crystal_description Block
_exptl_crystal_F_000 1452
_exptl_crystal_size_max 0.55
_exptl_crystal_size_mid 0.40
_exptl_crystal_size_min 0.30
_refine_diff_density_max 0.857
_refine_diff_density_min -0.568
_refine_diff_density_rms 0.076
_refine_ls_extinction_method none
_refine_ls_goodness_of_fit_ref 1.040
_refine_ls_hydrogen_treatment constr
_refine_ls_matrix_type full
_refine_ls_number_parameters 473
_refine_ls_number_reflns 8666
_refine_ls_number_restraints 69
_refine_ls_restrained_S_all 1.078
_refine_ls_R_factor_all 0.0715
_refine_ls_R_factor_gt 0.0588
_refine_ls_shift/su_max 0.003
_refine_ls_shift/su_mean 0.000
_refine_ls_structure_factor_coef Fsqd
_refine_ls_weighting_details 'calc w=1/[\s^2^(Fo^2^)+(0.1206P)^2^+0.7947P] where P=(Fo^2^+2Fc^2^)/3'
_refine_ls_weighting_scheme calc
_refine_ls_wR_factor_gt 0.1733
_refine_ls_wR_factor_ref 0.1843
_reflns_number_gt 6879
_reflns_number_total 8666
_reflns_threshold_expression 'I > 2\s(I)'
_cod_data_source_file c002843f.txt
_cod_data_source_block 2
_cod_original_cell_volume 3895.0(15)
_cod_original_sg_symbol_Hall '-P 2ybc '
_cod_original_sg_symbol_H-M 'P 21/c'
_cod_database_code 7025695

loop_
_symmetry_equiv_pos_as_xyz
'x, y, z'
'-x, y+1/2, -z+1/2'
'-x, -y, -z'
'x, -y-1/2, z-1/2'

loop_
_atom_site_label
_atom_site_type_symbol
_atom_site_fract_x
_atom_site_fract_y
_atom_site_fract_z
_atom_site_U_iso_or_equiv
_atom_site_adp_type
_atom_site_occupancy
_atom_site_symmetry_multiplicity
_atom_site_calc_flag
_atom_site_refinement_flags
_atom_site_disorder_assembly
_atom_site_disorder_group
Co1 Co 0.75519(3) 0.066500(9) 0.06186(2) 0.03255(10) Uani 1 1 d . . .
N1 N 0.60496(16) 0.09578(6) 0.13131(14) 0.0348(4) Uani 1 1 d . . .
N2 N 0.74064(19) 0.01810(6) 0.18617(14) 0.0402(4) Uani 1 1 d . . .
O1 O 0.87414(13) 0.10964(5) 0.09641(11) 0.0344(3) Uani 1 1 d . . .
O2 O 0.67693(15) 0.04959(5) -0.07927(12) 0.0459(4) Uani 1 1 d . . .
C1 C 0.86311(19) 0.14017(6) 0.17791(16) 0.0306(4) Uani 1 1 d . . .
C2 C 0.97058(19) 0.15779(7) 0.23520(18) 0.0345(4) Uani 1 1 d . . .
C3 C 0.9548(2) 0.18810(8) 0.3212(2) 0.0435(5) Uani 1 1 d . . .
H3 H 1.0270 0.2001 0.3585 0.052 Uiso 1 1 calc R . .
C4 C 0.8413(2) 0.20213(8) 0.3566(2) 0.0469(6) Uani 1 1 d . . .
C5 C 0.7381(2) 0.18539(8) 0.2966(2) 0.0447(6) Uani 1 1 d . . .
H5 H 0.6585 0.1947 0.3169 0.054 Uiso 1 1 calc R . .
C6 C 0.74643(19) 0.15549(7) 0.20799(17) 0.0351(5) Uani 1 1 d . . .
C7 C 0.6299(2) 0.14334(7) 0.13967(19) 0.0391(5) Uani 1 1 d . . .
H7A H 0.5590 0.1575 0.1746 0.047 Uiso 1 1 calc R . .
H7B H 0.6350 0.1552 0.0615 0.047 Uiso 1 1 calc R . .
C8 C 0.5931(2) 0.07509(9) 0.24311(18) 0.0462(6) Uani 1 1 d . . .
H8A H 0.5084 0.0797 0.2689 0.055 Uiso 1 1 calc R . .
H8B H 0.6520 0.0887 0.2998 0.055 Uiso 1 1 calc R . .
C9 C 0.6195(2) 0.02631(9) 0.2357(2) 0.0503(6) Uani 1 1 d . . .
H9A H 0.6193 0.0134 0.3130 0.060 Uiso 1 1 calc R . .
H9B H 0.5534 0.0121 0.1877 0.060 Uiso 1 1 calc R . .
C10 C 0.8436(2) 0.02295(7) 0.27518(17) 0.0421(5) Uani 1 1 d D . .
H10A H 0.8354 0.0518 0.3119 0.050 Uiso 1 1 calc R . .
H10B H 0.9228 0.0229 0.2365 0.050 Uiso 1 1 calc R . .
C11 C 0.8509(3) -0.01135(9) 0.3678(2) 0.0604(7) Uani 1 1 d D . .
H11A H 0.7739 -0.0114 0.4082 0.091 Uiso 1 1 calc R . .
H11B H 0.9204 -0.0049 0.4217 0.091 Uiso 1 1 calc R . .
H11C H 0.8631 -0.0400 0.3334 0.091 Uiso 1 1 calc R . .
C12 C 0.7415(3) -0.02548(8) 0.1307(2) 0.0642(8) Uani 1 1 d D . .
H12A H 0.6690 -0.0278 0.0764 0.077 Uiso 1 1 calc R . .
H12B H 0.7335 -0.0482 0.1898 0.077 Uiso 1 1 calc R . .
C13 C 0.8559(4) -0.03376(10) 0.0686(3) 0.0884(12) Uani 1 1 d D . .
H13A H 0.8630 -0.0119 0.0083 0.133 Uiso 1 1 calc R . .
H13B H 0.8518 -0.0629 0.0345 0.133 Uiso 1 1 calc R . .
H13C H 0.9280 -0.0319 0.1222 0.133 Uiso 1 1 calc R . .
C14 C 0.4934(2) 0.08725(9) 0.05575(18) 0.0422(5) Uani 1 1 d . . .
H14A H 0.4231 0.1040 0.0843 0.051 Uiso 1 1 calc R . .
H14B H 0.4724 0.0559 0.0600 0.051 Uiso 1 1 calc R . .
C15 C 0.5998(2) 0.07852(8) -0.13057(18) 0.0418(5) Uani 1 1 d . . .
C16 C 0.6071(2) 0.08837(9) -0.24798(19) 0.0508(6) Uani 1 1 d . . .
C17 C 0.5238(3) 0.11817(9) -0.2962(2) 0.0573(7) Uani 1 1 d . . .
H17 H 0.5294 0.1250 -0.3748 0.069 Uiso 1 1 calc R . .
C18 C 0.4323(3) 0.13871(9) -0.2361(2) 0.0514(6) Uani 1 1 d . A .
C19 C 0.4278(2) 0.12892(8) -0.12045(19) 0.0458(6) Uani 1 1 d . . .
H19 H 0.3678 0.1427 -0.0763 0.055 Uiso 1 1 calc R . .
C20 C 0.5096(2) 0.09935(8) -0.06862(18) 0.0402(5) Uani 1 1 d . . .
C21 C 1.1010(2) 0.14336(8) 0.2036(2) 0.0414(5) Uani 1 1 d . . .
C22 C 1.1170(2) 0.15112(9) 0.0764(2) 0.0513(6) Uani 1 1 d . . .
H22A H 1.0528 0.1353 0.0316 0.077 Uiso 1 1 calc R . .
H22B H 1.1986 0.1407 0.0561 0.077 Uiso 1 1 calc R . .
H22C H 1.1100 0.1823 0.0599 0.077 Uiso 1 1 calc R . .
C23 C 1.2026(2) 0.16980(10) 0.2684(3) 0.0605(7) Uani 1 1 d . . .
H23A H 1.1889 0.2009 0.2543 0.091 Uiso 1 1 calc R . .
H23B H 1.2835 0.1614 0.2417 0.091 Uiso 1 1 calc R . .
H23C H 1.2000 0.1639 0.3504 0.091 Uiso 1 1 calc R . .
C24 C 1.1197(2) 0.09425(8) 0.2320(2) 0.0467(6) Uani 1 1 d D . .
H24A H 1.0577 0.0772 0.1860 0.056 Uiso 1 1 calc R . .
H24B H 1.2025 0.0854 0.2085 0.056 Uiso 1 1 calc R . .
C25 C 1.1089(3) 0.08283(10) 0.3553(2) 0.0653(8) Uani 1 1 d D . .
H25A H 1.1799 0.0947 0.4001 0.098 Uiso 1 1 calc R . .
H25B H 1.1073 0.0511 0.3638 0.098 Uiso 1 1 calc R . .
H25C H 1.0324 0.0952 0.3827 0.098 Uiso 1 1 calc R . .
C26 C 0.8329(3) 0.23544(10) 0.4536(3) 0.0690(9) Uani 1 1 d . . .
C29 C 0.9413(4) 0.23043(17) 0.5447(4) 0.1016(14) Uani 1 1 d D . .
C27 C 0.7115(4) 0.23151(16) 0.5131(4) 0.1188(18) Uani 1 1 d . . .
H27A H 0.7066 0.2027 0.5488 0.178 Uiso 1 1 calc R . .
H27B H 0.6422 0.2351 0.4569 0.178 Uiso 1 1 calc R . .
H27C H 0.7076 0.2541 0.5718 0.178 Uiso 1 1 calc R . .
C28 C 0.8440(5) 0.28181(13) 0.4058(4) 0.1103(15) Uani 1 1 d D . .
C30 C 0.9297(13) 0.1874(3) 0.5977(11) 0.165(7) Uani 0.40 1 d PD . .
H30A H 0.8427 0.1784 0.5934 0.247 Uiso 0.40 1 calc PR . .
H30B H 0.9595 0.1889 0.6779 0.247 Uiso 0.40 1 calc PR . .
H30C H 0.9790 0.1662 0.5572 0.247 Uiso 0.40 1 calc PR . .
C30' C 0.7277(7) 0.2929(2) 0.3433(6) 0.067(2) Uani 0.38 1 d PD . .
H30D H 0.7291 0.3237 0.3211 0.100 Uiso 0.38 1 calc PR . .
H30E H 0.6584 0.2878 0.3923 0.100 Uiso 0.38 1 calc PR . .
H30F H 0.7178 0.2748 0.2747 0.100 Uiso 0.38 1 calc PR . .
C30" C 0.9616(10) 0.2876(4) 0.3490(12) 0.111(8) Uani 0.22 1 d PD . .
H30G H 0.9946 0.2590 0.3290 0.166 Uiso 0.22 1 calc PR . .
H30H H 1.0212 0.3026 0.4009 0.166 Uiso 0.22 1 calc PR . .
H30I H 0.9470 0.3050 0.2795 0.166 Uiso 0.22 1 calc PR . .
C31 C 0.7025(3) 0.06591(13) -0.3203(2) 0.0780(10) Uani 1 1 d . . .
C32 C 0.6671(4) 0.01525(12) -0.3302(3) 0.0966(13) Uani 1 1 d . . .
H32A H 0.7398 -0.0014 -0.3509 0.145 Uiso 1 1 calc R . .
H32B H 0.6006 0.0114 -0.3890 0.145 Uiso 1 1 calc R . .
H32C H 0.6395 0.0049 -0.2566 0.145 Uiso 1 1 calc R . .
C33 C 0.7025(5) 0.08451(17) -0.4423(3) 0.1191(18) Uani 1 1 d . . .
H33A H 0.7377 0.1139 -0.4399 0.179 Uiso 1 1 calc R . .
H33B H 0.6176 0.0857 -0.4750 0.179 Uiso 1 1 calc R . .
H33C H 0.7524 0.0658 -0.4896 0.179 Uiso 1 1 calc R . .
C34 C 0.8317(4) 0.06453(18) -0.2688(4) 0.1128(17) Uani 1 1 d D . .
H34A H 0.8338 0.0457 -0.2001 0.135 Uiso 1 1 calc R . .
H34B H 0.8868 0.0514 -0.3243 0.135 Uiso 1 1 calc R . .
C35 C 0.8774(4) 0.10729(18) -0.2374(5) 0.142(2) Uani 1 1 d D . .
H35A H 0.8835 0.1251 -0.3063 0.214 Uiso 1 1 calc R . .
H35B H 0.9592 0.1046 -0.1986 0.214 Uiso 1 1 calc R . .
H35C H 0.8204 0.1212 -0.1861 0.214 Uiso 1 1 calc R . .
C36 C 0.3374(3) 0.16900(10) -0.2963(2) 0.0675(8) Uani 1 1 d D . .
C37 C 0.2541(8) 0.1418(3) -0.3811(6) 0.108(3) Uani 0.63 1 d PDU A 1
H37A H 0.2057 0.1614 -0.4317 0.162 Uiso 0.63 1 calc PR A 1
H37B H 0.1981 0.1236 -0.3384 0.162 Uiso 0.63 1 calc PR A 1
H37C H 0.3061 0.1231 -0.4268 0.162 Uiso 0.63 1 calc PR A 1
C38 C 0.2412(6) 0.1886(2) -0.2164(5) 0.0760(18) Uani 0.63 1 d PDU A 1
H38A H 0.2845 0.2032 -0.1518 0.114 Uiso 0.63 1 calc PR A 1
H38B H 0.1895 0.1652 -0.1878 0.114 Uiso 0.63 1 calc PR A 1
H38C H 0.1891 0.2096 -0.2591 0.114 Uiso 0.63 1 calc PR A 1
C39 C 0.4105(7) 0.2039(2) -0.3586(6) 0.109(3) Uani 0.63 1 d PD A 1
C40 C 0.4480(7) 0.2344(2) -0.2652(8) 0.152(4) Uani 0.63 1 d PDU A 1
H40A H 0.3886 0.2327 -0.2050 0.229 Uiso 0.63 1 calc PR A 1
H40B H 0.4497 0.2642 -0.2952 0.229 Uiso 0.63 1 calc PR A 1
H40C H 0.5304 0.2265 -0.2337 0.229 Uiso 0.63 1 calc PR A 1
C37' C 0.2139(9) 0.1433(5) -0.3065(15) 0.143(6) Uani 0.37 1 d PDU A 2
H37D H 0.2314 0.1120 -0.3116 0.215 Uiso 0.37 1 calc PR A 2
H37E H 0.1660 0.1526 -0.3753 0.215 Uiso 0.37 1 calc PR A 2
H37F H 0.1662 0.1489 -0.2391 0.215 Uiso 0.37 1 calc PR A 2
C38' C 0.3036(15) 0.2066(4) -0.2155(10) 0.125(5) Uani 0.37 1 d PDU A 2
H38D H 0.2713 0.1945 -0.1456 0.188 Uiso 0.37 1 calc PR A 2
H38E H 0.2406 0.2252 -0.2538 0.188 Uiso 0.37 1 calc PR A 2
H38F H 0.3775 0.2240 -0.1961 0.188 Uiso 0.37 1 calc PR A 2
C39' C 0.3704(11) 0.1785(4) -0.4218(6) 0.096(4) Uani 0.37 1 d PD A 2
C40' C 0.3509(16) 0.2262(4) -0.4175(19) 0.191(7) Uani 0.37 1 d PDU A 2
H40D H 0.4090 0.2407 -0.4666 0.286 Uiso 0.37 1 calc PR A 2
H40E H 0.3649 0.2365 -0.3388 0.286 Uiso 0.37 1 calc PR A 2
H40F H 0.2660 0.2331 -0.4444 0.286 Uiso 0.37 1 calc PR A 2

loop_
_atom_site_aniso_label
_atom_site_aniso_U_11
_atom_site_aniso_U_22
_atom_site_aniso_U_33
_atom_site_aniso_U_23
_atom_site_aniso_U_13
_atom_site_aniso_U_12
Co1 0.03762(17) 0.03470(16) 0.02496(15) -0.00146(11) -0.00223(11) -0.00152(13)
N1 0.0326(9) 0.0449(10) 0.0268(8) -0.0008(7) -0.0010(7) -0.0040(8)
N2 0.0543(12) 0.0349(9) 0.0305(9) 0.0006(7) -0.0073(8) -0.0113(9)
O1 0.0360(8) 0.0351(7) 0.0323(7) -0.0074(6) 0.0045(6) -0.0014(7)
O2 0.0531(10) 0.0532(9) 0.0302(7) -0.0087(7) -0.0080(7) 0.0106(8)
C1 0.0362(11) 0.0280(9) 0.0276(9) 0.0001(7) 0.0023(8) 0.0005(9)
C2 0.0331(11) 0.0336(10) 0.0370(11) -0.0033(8) 0.0026(9) -0.0016(9)
C3 0.0387(12) 0.0459(13) 0.0458(12) -0.0127(10) 0.0001(10) -0.0078(11)
C4 0.0491(14) 0.0439(13) 0.0480(13) -0.0172(10) 0.0059(11) -0.0030(12)
C5 0.0373(12) 0.0514(13) 0.0457(13) -0.0142(10) 0.0052(10) 0.0037(11)
C6 0.0339(11) 0.0368(11) 0.0343(10) -0.0049(8) 0.0005(9) 0.0023(10)
C7 0.0328(11) 0.0467(12) 0.0374(11) -0.0086(9) -0.0013(9) 0.0067(10)
C8 0.0380(12) 0.0728(17) 0.0279(10) 0.0044(10) 0.0023(9) -0.0041(12)
C9 0.0468(14) 0.0604(15) 0.0431(13) 0.0150(11) -0.0047(11) -0.0181(13)
C10 0.0495(13) 0.0428(12) 0.0330(11) -0.0002(9) -0.0078(10) -0.0030(11)
C11 0.0737(19) 0.0637(17) 0.0428(13) 0.0137(12) -0.0071(13) 0.0049(15)
C12 0.107(2) 0.0354(12) 0.0481(14) -0.0043(10) -0.0163(15) -0.0180(15)
C13 0.146(4) 0.0543(17) 0.0640(19) -0.0214(15) -0.010(2) 0.027(2)
C14 0.0318(11) 0.0597(15) 0.0345(11) -0.0001(10) -0.0043(9) -0.0045(11)
C15 0.0471(13) 0.0480(12) 0.0293(10) -0.0063(9) -0.0079(9) 0.0002(11)
C16 0.0613(16) 0.0598(15) 0.0305(11) -0.0065(10) -0.0048(11) 0.0108(14)
C17 0.0723(18) 0.0688(17) 0.0301(11) -0.0004(11) -0.0047(12) 0.0108(15)
C18 0.0554(15) 0.0545(15) 0.0430(13) 0.0023(11) -0.0110(11) 0.0053(13)
C19 0.0409(12) 0.0562(14) 0.0393(12) -0.0024(10) -0.0076(10) 0.0016(12)
C20 0.0371(12) 0.0509(13) 0.0317(11) -0.0029(9) -0.0054(9) -0.0052(11)
C21 0.0304(11) 0.0455(12) 0.0482(13) -0.0049(10) 0.0010(9) 0.0003(10)
C22 0.0383(13) 0.0563(15) 0.0605(15) 0.0015(12) 0.0159(11) 0.0018(12)
C23 0.0356(13) 0.0643(17) 0.082(2) -0.0184(15) 0.0026(13) -0.0082(13)
C24 0.0361(12) 0.0472(13) 0.0563(14) -0.0055(11) -0.0037(10) 0.0058(11)
C25 0.0688(18) 0.0659(17) 0.0588(17) 0.0065(14) -0.0199(14) 0.0004(16)
C26 0.0618(18) 0.0707(19) 0.0752(19) -0.0426(16) 0.0112(15) -0.0074(16)
C29 0.094(3) 0.135(4) 0.074(2) -0.066(2) -0.011(2) -0.002(3)
C27 0.098(3) 0.151(4) 0.111(3) -0.091(3) 0.046(2) -0.030(3)
C28 0.151(4) 0.061(2) 0.120(4) -0.039(2) 0.027(3) -0.013(3)
C30 0.109(10) 0.26(2) 0.123(12) -0.055(13) -0.005(9) 0.011(13)
C30' 0.117(7) 0.044(4) 0.039(3) 0.002(3) -0.002(4) 0.031(4)
C30" 0.22(2) 0.035(7) 0.071(10) -0.022(6) -0.038(13) 0.007(11)
C31 0.085(2) 0.119(3) 0.0302(13) 0.0005(14) 0.0055(14) 0.037(2)
C32 0.121(3) 0.093(3) 0.078(2) -0.008(2) 0.030(2) 0.047(3)
C33 0.166(4) 0.156(4) 0.0372(16) 0.011(2) 0.028(2) 0.078(4)
C34 0.075(3) 0.182(5) 0.083(3) -0.006(3) 0.023(2) 0.000(3)
C35 0.086(3) 0.145(5) 0.197(6) 0.002(4) 0.013(3) -0.007(3)
C36 0.080(2) 0.0711(19) 0.0497(15) 0.0079(13) -0.0109(15) 0.0245(17)
C37 0.125(6) 0.102(5) 0.089(5) -0.026(4) -0.072(5) 0.036(4)
C38 0.084(4) 0.070(4) 0.073(3) 0.015(3) -0.007(3) 0.025(3)
C39 0.111(6) 0.074(4) 0.139(7) 0.059(5) -0.021(5) 0.004(4)
C40 0.101(5) 0.074(4) 0.276(12) 0.006(6) -0.058(6) -0.004(4)
C37' 0.128(11) 0.097(9) 0.194(14) 0.037(10) -0.109(11) 0.003(8)
C38' 0.136(12) 0.081(9) 0.153(11) 0.029(8) -0.044(10) 0.031(8)
C39' 0.103(8) 0.095(8) 0.087(7) 0.042(6) -0.024(6) 0.015(7)
C40' 0.105(10) 0.248(16) 0.221(17) -0.020(15) 0.029(11) 0.023(12)

loop_
_atom_type_symbol
_atom_type_description
_atom_type_scat_dispersion_real
_atom_type_scat_dispersion_imag
_atom_type_scat_source
C C 0.0033 0.0016 'International Tables Vol C Tables 4.2.6.8 and 6.1.1.4'
H H 0.0000 0.0000 'International Tables Vol C Tables 4.2.6.8 and 6.1.1.4'
N N 0.0061 0.0033 'International Tables Vol C Tables 4.2.6.8 and 6.1.1.4'
O O 0.0106 0.0060 'International Tables Vol C Tables 4.2.6.8 and 6.1.1.4'
Co Co 0.3494 0.9721 'International Tables Vol C Tables 4.2.6.8 and 6.1.1.4'

loop_
_geom_angle_atom_site_label_1
_geom_angle_atom_site_label_2
_geom_angle_atom_site_label_3
_geom_angle
O1 Co1 O2 130.88(7)
O1 Co1 N1 98.85(7)
O2 Co1 N1 97.85(7)
O1 Co1 N2 115.15(7)
O2 Co1 N2 111.59(7)
N1 Co1 N2 86.93(8)
C8 N1 C14 110.60(17)
C8 N1 C7 112.93(17)
C14 N1 C7 110.62(17)
C8 N1 Co1 105.63(14)
C14 N1 Co1 108.80(13)
C7 N1 Co1 108.04(12)
C9 N2 C12 110.42(19)
C9 N2 C10 110.71(17)
C12 N2 C10 111.93(19)
C9 N2 Co1 104.49(14)
C12 N2 Co1 109.40(14)
C10 N2 Co1 109.63(13)
C1 O1 Co1 124.01(13)
C15 O2 Co1 116.89(13)
O1 C1 C6 121.42(18)
O1 C1 C2 120.02(18)
C6 C1 C2 118.56(18)
C3 C2 C1 118.08(19)
C3 C2 C21 120.90(19)
C1 C2 C21 121.01(18)
C4 C3 C2 124.6(2)
C4 C3 H3 117.7
C2 C3 H3 117.7
C3 C4 C5 116.0(2)
C3 C4 C26 121.0(2)
C5 C4 C26 123.0(2)
C4 C5 C6 122.7(2)
C4 C5 H5 118.6
C6 C5 H5 118.6
C5 C6 C1 119.91(19)
C5 C6 C7 118.42(19)
C1 C6 C7 121.46(18)
N1 C7 C6 114.99(18)
N1 C7 H7A 108.5
C6 C7 H7A 108.5
N1 C7 H7B 108.5
C6 C7 H7B 108.5
H7A C7 H7B 107.5
N1 C8 C9 110.37(19)
N1 C8 H8A 109.6
C9 C8 H8A 109.6
N1 C8 H8B 109.6
C9 C8 H8B 109.6
H8A C8 H8B 108.1
N2 C9 C8 111.17(19)
N2 C9 H9A 109.4
C8 C9 H9A 109.4
N2 C9 H9B 109.4
C8 C9 H9B 109.4
H9A C9 H9B 108.0
N2 C10 C11 116.3(2)
N2 C10 H10A 108.2
C11 C10 H10A 108.2
N2 C10 H10B 108.2
C11 C10 H10B 108.2
H10A C10 H10B 107.4
C10 C11 H11A 109.5
C10 C11 H11B 109.5
H11A C11 H11B 109.5
C10 C11 H11C 109.5
H11A C11 H11C 109.5
H11B C11 H11C 109.5
N2 C12 C13 113.0(2)
N2 C12 H12A 109.0
C13 C12 H12A 109.0
N2 C12 H12B 109.0
C13 C12 H12B 109.0
H12A C12 H12B 107.8
C12 C13 H13A 109.5
C12 C13 H13B 109.5
H13A C13 H13B 109.5
C12 C13 H13C 109.5
H13A C13 H13C 109.5
H13B C13 H13C 109.5
N1 C14 C20 113.51(18)
N1 C14 H14A 108.9
C20 C14 H14A 108.9
N1 C14 H14B 108.9
C20 C14 H14B 108.9
H14A C14 H14B 107.7
O2 C15 C20 120.33(19)
O2 C15 C16 121.0(2)
C20 C15 C16 118.7(2)
C17 C16 C15 118.2(2)
C17 C16 C31 121.0(2)
C15 C16 C31 120.9(2)
C16 C17 C18 123.8(2)
C16 C17 H17 118.1
C18 C17 H17 118.1
C19 C18 C17 117.0(2)
C19 C18 C36 121.6(2)
C17 C18 C36 121.3(2)
C20 C19 C18 121.0(2)
C20 C19 H19 119.5
C18 C19 H19 119.5
C19 C20 C15 121.2(2)
C19 C20 C14 118.5(2)
C15 C20 C14 120.1(2)
C22 C21 C23 106.6(2)
C22 C21 C2 109.84(19)
C23 C21 C2 111.80(19)
C22 C21 C24 109.86(19)
C23 C21 C24 108.9(2)
C2 C21 C24 109.78(18)
C21 C22 H22A 109.5
C21 C22 H22B 109.5
H22A C22 H22B 109.5
C21 C22 H22C 109.5
H22A C22 H22C 109.5
H22B C22 H22C 109.5
C21 C23 H23A 109.5
C21 C23 H23B 109.5
H23A C23 H23B 109.5
C21 C23 H23C 109.5
H23A C23 H23C 109.5
H23B C23 H23C 109.5
C25 C24 C21 114.7(2)
C25 C24 H24A 108.6
C21 C24 H24A 108.6
C25 C24 H24B 108.6
C21 C24 H24B 108.6
H24A C24 H24B 107.6
C24 C25 H25A 109.5
C24 C25 H25B 109.5
H25A C25 H25B 109.5
C24 C25 H25C 109.5
H25A C25 H25C 109.5
H25B C25 H25C 109.5
C27 C26 C4 111.8(2)
C27 C26 C28 109.0(3)
C4 C26 C28 109.7(3)
C27 C26 C29 108.5(3)
C4 C26 C29 111.9(3)
C28 C26 C29 105.8(3)
C30 C29 C26 107.6(7)
C26 C27 H27A 109.5
C26 C27 H27B 109.5
H27A C27 H27B 109.5
C26 C27 H27C 109.5
H27A C27 H27C 109.5
H27B C27 H27C 109.5
C29 C30 H30A 109.5
C29 C30 H30B 109.5
H30A C30 H30B 109.5
C29 C30 H30C 109.5
H30A C30 H30C 109.5
H30B C30 H30C 109.5
H30D C30' H30F 109.5
H30E C30' H30F 109.5
H30G C30" H30I 109.5
H30H C30" H30I 109.5
C34 C31 C16 115.6(3)
C34 C31 C33 110.0(4)
C16 C31 C33 112.2(3)
C34 C31 C32 102.5(3)
C16 C31 C32 108.1(3)
C33 C31 C32 107.7(3)
C31 C32 H32A 109.5
C31 C32 H32B 109.5
H32A C32 H32B 109.5
C31 C32 H32C 109.5
H32A C32 H32C 109.5
H32B C32 H32C 109.5
C31 C33 H33A 109.5
C31 C33 H33B 109.5
H33A C33 H33B 109.5
C31 C33 H33C 109.5
H33A C33 H33C 109.5
H33B C33 H33C 109.5
C35 C34 C31 112.3(4)
C35 C34 H34A 109.2
C31 C34 H34A 109.2
C35 C34 H34B 109.2
C31 C34 H34B 109.2
H34A C34 H34B 107.9
C34 C35 H35A 109.5
C34 C35 H35B 109.5
H35A C35 H35B 109.5
C34 C35 H35C 109.5
H35A C35 H35C 109.5
H35B C35 H35C 109.5
C18 C36 C39 107.0(3)
C18 C36 C38' 110.2(6)
C18 C36 C37' 106.4(5)
C18 C36 C37 108.9(4)
C39 C36 C37 111.5(5)
C18 C36 C38 114.3(3)
C39 C36 C38 113.1(4)
C37 C36 C38 102.0(5)
C18 C36 C39' 111.6(4)
C37' C36 C39' 105.0(8)
C38 C36 C39' 133.5(5)
C36 C37 H37A 109.5
C36 C37 H37B 109.5
H37A C37 H37B 109.5
C36 C37 H37C 109.5
H37A C37 H37C 109.5
H37B C37 H37C 109.5
C36 C38 H38A 109.5
C36 C38 H38B 109.5
H38A C38 H38B 109.5
C36 C38 H38C 109.5
H38A C38 H38C 109.5
H38B C38 H38C 109.5
C40 C39 C36 102.6(5)
C39 C40 H40A 109.5
C39 C40 H40B 109.5
H40A C40 H40B 109.5
C39 C40 H40C 109.5
H40A C40 H40C 109.5
H40B C40 H40C 109.5
C36 C37' H37D 109.5
C36 C37' H37E 109.5
H37D C37' H37E 109.5
C36 C37' H37F 109.5
H37D C37' H37F 109.5
H37E C37' H37F 109.5
C36 C38' H38D 109.5
C36 C38' H38E 109.5
H38D C38' H38E 109.5
C36 C38' H38F 109.5
H38D C38' H38F 109.5
H38E C38' H38F 109.5
C40' C39' C36 96.5(11)
C39' C40' H40D 109.5
C39' C40' H40E 109.5
H40D C40' H40E 109.5
C39' C40' H40F 109.5
H40D C40' H40F 109.5
H40E C40' H40F 109.5

loop_
_geom_bond_atom_site_label_1
_geom_bond_atom_site_label_2
_geom_bond_distance
Co1 O1 1.8782(14)
Co1 O2 1.8942(15)
Co1 N1 2.0616(18)
Co1 N2 2.0929(18)
N1 C8 1.468(3)
N1 C14 1.486(3)
N1 C7 1.487(3)
N2 C9 1.482(3)
N2 C12 1.488(3)
N2 C10 1.497(3)
O1 C1 1.348(2)
O2 C15 1.341(3)
C1 C6 1.410(3)
C1 C2 1.422(3)
C2 C3 1.389(3)
C2 C21 1.543(3)
C3 C4 1.385(3)
C3 H3 0.9500
C4 C5 1.390(3)
C4 C26 1.536(3)
C5 C6 1.393(3)
C5 H5 0.9500
C6 C7 1.508(3)
C7 H7A 0.9900
C7 H7B 0.9900
C8 C9 1.528(4)
C8 H8A 0.9900
C8 H8B 0.9900
C9 H9A 0.9900
C9 H9B 0.9900
C10 C11 1.512(3)
C10 H10A 0.9900
C10 H10B 0.9900
C11 H11A 0.9800
C11 H11B 0.9800
C11 H11C 0.9800
C12 C13 1.489(3)
C12 H12A 0.9900
C12 H12B 0.9900
C13 H13A 0.9800
C13 H13B 0.9800
C13 H13C 0.9800
C14 C20 1.523(3)
C14 H14A 0.9900
C14 H14B 0.9900
C15 C20 1.401(3)
C15 C16 1.415(3)
C16 C17 1.386(4)
C16 C31 1.533(4)
C17 C18 1.395(4)
C17 H17 0.9500
C18 C19 1.392(3)
C18 C36 1.532(4)
C19 C20 1.387(3)
C19 H19 0.9500
C21 C22 1.529(3)
C21 C23 1.538(3)
C21 C24 1.555(3)
C22 H22A 0.9800
C22 H22B 0.9800
C22 H22C 0.9800
C23 H23A 0.9800
C23 H23B 0.9800
C23 H23C 0.9800
C24 C25 1.498(3)
C24 H24A 0.9900
C24 H24B 0.9900
C25 H25A 0.9800
C25 H25B 0.9800
C25 H25C 0.9800
C26 C27 1.523(5)
C26 C28 1.537(5)
C26 C29 1.555(5)
C29 C30 1.468(4)
C27 H27A 0.9800
C27 H27B 0.9800
C27 H27C 0.9800
C28 C30' 1.467(4)
C28 C30" 1.477(5)
C30 H30A 0.9800
C30 H30B 0.9800
C30 H30C 0.9800
C30' H30D 0.9800
C30' H30E 0.9800
C30' H30F 0.9800
C30" H30G 0.9800
C30" H30H 0.9800
C30" H30I 0.9800
C31 C34 1.497(6)
C31 C33 1.541(4)
C31 C32 1.605(5)
C32 H32A 0.9800
C32 H32B 0.9800
C32 H32C 0.9800
C33 H33A 0.9800
C33 H33B 0.9800
C33 H33C 0.9800
C34 C35 1.444(4)
C34 H34A 0.9900
C34 H34B 0.9900
C35 H35A 0.9800
C35 H35B 0.9800
C35 H35C 0.9800
C36 C39 1.539(4)
C36 C38' 1.549(5)
C36 C37' 1.554(5)
C36 C37 1.554(4)
C36 C38 1.556(4)
C36 C39' 1.559(5)
C37 H37A 0.9800
C37 H37B 0.9800
C37 H37C 0.9800
C38 H38A 0.9800
C38 H38B 0.9800
C38 H38C 0.9800
C39 C40 1.482(4)
C40 H40A 0.9800
C40 H40B 0.9800
C40 H40C 0.9800
C37' H37D 0.9800
C37' H37E 0.9800
C37' H37F 0.9800
C38' H38D 0.9800
C38' H38E 0.9800
C38' H38F 0.9800
C39' C40' 1.482(4)
C40' H40D 0.9800
C40' H40E 0.9800
C40' H40F 0.9800
